data_2208179
loop_
_publ_author_name
'Rui Ren'
'Xue-Mei Li'
'Qiang Li'
'Shu-Sheng Zhang'

_publ_section_title
;
 4-Cyano-3-fluorophenyl (2<i>E</i>)-3-(4-heptyloxyphenyl)acrylate
;
_journal_coeditor_code SU6266
_journal_issue 2
_journal_name_full 'Acta Crystallographica Section E'
_journal_page_first o489
_journal_page_last o490
_journal_paper_doi 10.1107/S1600536806000304
_journal_volume 62
_journal_year 2006
_chemical_formula_iupac 'C23 H24 F N O3'
_chemical_formula_moiety 'C23 H24 F N O3'
_chemical_formula_sum 'C23 H24 F N O3'
_chemical_formula_weight 381.43
_chemical_name_systematic
;
4-Cyano-3-fluorophenyl (2E)-3-(4-heptyloxyphenyl)acrylate
;
_space_group_IT_number 2
_symmetry_cell_setting triclinic
_symmetry_space_group_name_Hall '-P 1'
_symmetry_space_group_name_H-M 'P -1'
_atom_sites_solution_hydrogens geom
_atom_sites_solution_primary direct
_atom_sites_solution_secondary difmap
_audit_creation_method SHELXL-97
_cell_angle_alpha 74.252(3)
_cell_angle_beta 82.692(3)
_cell_angle_gamma 70.764(3)
_cell_formula_units_Z 2
_cell_length_a 7.5213(14)
_cell_length_b 10.507(2)
_cell_length_c 14.295(3)
_cell_measurement_reflns_used 1979
_cell_measurement_temperature 293(2)
_cell_measurement_theta_max 25.9
_cell_measurement_theta_min 2.3
_cell_volume 1025.7(3)
_computing_cell_refinement 'SAINT (Siemens, 1996)'
_computing_data_collection 'SMART (Siemens, 1996)'
_computing_data_reduction SAINT
_computing_molecular_graphics SHELXTL
_computing_publication_material
;
SHELXTL, PARST (Nardelli, 1995) and PLATON (Spek, 2003)
;
_computing_structure_refinement SHELXTL
_computing_structure_solution 'SHELXTL (Sheldrick, 1997)'
_diffrn_ambient_temperature 293(2)
_diffrn_detector_area_resol_mean 8.33
_diffrn_measured_fraction_theta_full 0.971
_diffrn_measured_fraction_theta_max 0.971
_diffrn_measurement_device_type 'Siemens SMART 1000 CCD area-detector'
_diffrn_measurement_method \w
_diffrn_radiation_monochromator graphite
_diffrn_radiation_source 'fine-focus sealed tube'
_diffrn_radiation_type MoK\a
_diffrn_radiation_wavelength 0.71073
_diffrn_reflns_av_R_equivalents 0.0138
_diffrn_reflns_av_sigmaI/netI 0.0235
_diffrn_reflns_limit_h_max 9
_diffrn_reflns_limit_h_min -9
_diffrn_reflns_limit_k_max 10
_diffrn_reflns_limit_k_min -12
_diffrn_reflns_limit_l_max 17
_diffrn_reflns_limit_l_min -14
_diffrn_reflns_number 5802
_diffrn_reflns_theta_full 26.08
_diffrn_reflns_theta_max 26.08
_diffrn_reflns_theta_min 1.48
_diffrn_standards_decay_% 0
_diffrn_standards_number 0
_exptl_absorpt_coefficient_mu 0.087
_exptl_absorpt_correction_T_max 0.9905
_exptl_absorpt_correction_T_min 0.9709
_exptl_absorpt_correction_type multi-scan
_exptl_absorpt_process_details '(SADABS; Sheldrick, 1996)'
_exptl_crystal_colour colourless
_exptl_crystal_density_diffrn 1.235
_exptl_crystal_density_method 'not measured'
_exptl_crystal_description rod
_exptl_crystal_F_000 404
_exptl_crystal_size_max 0.34
_exptl_crystal_size_mid 0.22
_exptl_crystal_size_min 0.11
_refine_diff_density_max 0.174
_refine_diff_density_min -0.206
_refine_ls_extinction_method none
_refine_ls_goodness_of_fit_ref 1.043
_refine_ls_hydrogen_treatment constr
_refine_ls_matrix_type full
_refine_ls_number_parameters 253
_refine_ls_number_reflns 3937
_refine_ls_number_restraints 0
_refine_ls_restrained_S_all 1.043
_refine_ls_R_factor_all 0.0662
_refine_ls_R_factor_gt 0.0491
_refine_ls_shift/su_max 0.001
_refine_ls_shift/su_mean 0.000
_refine_ls_structure_factor_coef Fsqd
_refine_ls_weighting_details 'calc w = 1/[\s^2^(Fo^2^)+(0.0633P)^2^+0.1394P] where P = (Fo^2^+2Fc^2^)/3'
_refine_ls_weighting_scheme calc
_refine_ls_wR_factor_gt 0.1234
_refine_ls_wR_factor_ref 0.1369
_reflns_number_gt 2888
_reflns_number_total 3937
_reflns_threshold_expression I>2\s(I)
_cod_data_source_file su6266.cif
_cod_data_source_block II
_cod_depositor_comments
;
The following automatic conversions were performed:
'_symmetry_cell_setting' value 'Triclinic' changed to 'triclinic'
according to '/home/saulius/struct/CIF-dictionaries/cif_core.dic'
dictionary named 'cif_core.dic' version 2.4.1 from 2010-06-29.

Automatic conversion script
Id: cif_fix_enum 1527 2010-12-29 10:47:43Z saulius 

The following automatic conversions were performed:

'_symmetry_cell_setting' value 'Triclinic' changed to 'triclinic'
according to /home/saulius/struct/CIF-dictionaries/cif_core.dic
dictionary named 'cif_core.dic' version 2.4.1 from 2010-06-29.

Automatic conversion script
Id: cif_fix_values 1715 2011-07-08 13:25:40Z adriana 
;
_cod_database_code 2208179
_cod_database_fobs_code 2208179

loop_
_symmetry_equiv_pos_as_xyz
'x, y, z'
'-x, -y, -z'

loop_
_atom_site_label
_atom_site_fract_x
_atom_site_fract_y
_atom_site_fract_z
_atom_site_U_iso_or_equiv
_atom_site_adp_type
_atom_site_calc_flag
_atom_site_refinement_flags
_atom_site_occupancy
_atom_site_type_symbol
F1 0.3982(2) 1.19604(12) 0.56655(9) 0.0976(4) Uani d . 1 F
O1 0.2459(2) 0.91338(12) 0.85741(8) 0.0698(4) Uani d . 1 O
O2 0.3770(2) 0.68141(12) 0.88045(9) 0.0741(4) Uani d . 1 O
O3 0.19229(19) 0.64546(11) 1.48664(8) 0.0658(4) Uani d . 1 O
N 0.2416(3) 1.1312(2) 0.37168(13) 0.1033(7) Uani d . 1 N
C1 0.2515(3) 1.0863(2) 0.45340(14) 0.0748(6) Uani d . 1 C
C2 0.2598(3) 1.03129(18) 0.55709(12) 0.0616(5) Uani d . 1 C
C3 0.3283(3) 1.09185(17) 0.61256(13) 0.0651(5) Uani d . 1 C
C4 0.3300(3) 1.04916(17) 0.71164(12) 0.0652(5) Uani d . 1 C
H4A 0.3773 1.0917 0.7475 0.078 Uiso calc R 1 H
C5 0.2600(3) 0.94168(17) 0.75648(12) 0.0587(4) Uani d . 1 C
C6 0.1938(3) 0.87515(19) 0.70449(13) 0.0670(5) Uani d . 1 C
H6A 0.1487 0.8014 0.7362 0.080 Uiso calc R 1 H
C7 0.1956(3) 0.9199(2) 0.60445(13) 0.0683(5) Uani d . 1 C
H7A 0.1533 0.8749 0.5684 0.082 Uiso calc R 1 H
C8 0.3053(2) 0.77946(17) 0.91410(12) 0.0563(4) Uani d . 1 C
C9 0.2678(3) 0.78227(18) 1.01575(12) 0.0596(4) Uani d . 1 C
H9A 0.2127 0.8677 1.0312 0.071 Uiso calc R 1 H
C10 0.3088(2) 0.66810(17) 1.08752(11) 0.0550(4) Uani d . 1 C
H10A 0.3615 0.5841 1.0699 0.066 Uiso calc R 1 H
C11 0.2798(2) 0.66100(16) 1.19116(11) 0.0512(4) Uani d . 1 C
C12 0.2194(2) 0.77993(17) 1.22794(12) 0.0585(4) Uani d . 1 C
H12A 0.1965 0.8671 1.1848 0.070 Uiso calc R 1 H
C13 0.1934(3) 0.77102(17) 1.32545(12) 0.0599(4) Uani d . 1 C
H13A 0.1546 0.8516 1.3478 0.072 Uiso calc R 1 H
C14 0.2245(2) 0.64230(16) 1.39150(11) 0.0528(4) Uani d . 1 C
C15 0.2852(2) 0.52285(17) 1.35719(12) 0.0575(4) Uani d . 1 C
H15A 0.3076 0.4359 1.4006 0.069 Uiso calc R 1 H
C16 0.3124(2) 0.53355(17) 1.25827(12) 0.0558(4) Uani d . 1 C
H16A 0.3538 0.4528 1.2361 0.067 Uiso calc R 1 H
C17 0.2252(2) 0.51492(17) 1.55778(11) 0.0557(4) Uani d . 1 C
H17A 0.3554 0.4584 1.5520 0.067 Uiso calc R 1 H
H17B 0.1449 0.4650 1.5470 0.067 Uiso calc R 1 H
C18 0.1834(3) 0.54146(17) 1.65720(11) 0.0571(4) Uani d . 1 C
H18A 0.0536 0.5990 1.6622 0.068 Uiso calc R 1 H
H18B 0.2642 0.5914 1.6675 0.068 Uiso calc R 1 H
C19 0.2152(2) 0.40591(16) 1.73492(11) 0.0533(4) Uani d . 1 C
H19A 0.1345 0.3566 1.7234 0.064 Uiso calc R 1 H
H19B 0.3447 0.3487 1.7285 0.064 Uiso calc R 1 H
C20 0.1768(3) 0.42306(17) 1.83810(11) 0.0573(4) Uani d . 1 C
H20A 0.2533 0.4756 1.8491 0.069 Uiso calc R 1 H
H20B 0.0455 0.4762 1.8459 0.069 Uiso calc R 1 H
C21 0.2182(2) 0.28577(17) 1.91388(11) 0.0573(4) Uani d . 1 C
H21A 0.1391 0.2346 1.9036 0.069 Uiso calc R 1 H
H21B 0.3483 0.2317 1.9045 0.069 Uiso calc R 1 H
C22 0.1863(3) 0.2997(2) 2.01787(12) 0.0696(5) Uani d . 1 C
H22A 0.2647 0.3513 2.0282 0.084 Uiso calc R 1 H
H22B 0.0558 0.3528 2.0277 0.084 Uiso calc R 1 H
C23 0.2300(4) 0.1615(2) 2.09236(15) 0.0967(7) Uani d . 1 C
H23A 0.2066 0.1771 2.1566 0.145 Uiso calc R 1 H
H23B 0.3600 0.1093 2.0844 0.145 Uiso calc R 1 H
H23C 0.1513 0.1104 2.0834 0.145 Uiso calc R 1 H

loop_
_atom_site_aniso_label
_atom_site_aniso_U_11
_atom_site_aniso_U_22
_atom_site_aniso_U_33
_atom_site_aniso_U_12
_atom_site_aniso_U_13
_atom_site_aniso_U_23
F1 0.1476(12) 0.0710(7) 0.0732(8) -0.0462(8) 0.0079(7) -0.0066(6)
O1 0.1069(10) 0.0524(7) 0.0415(6) -0.0135(6) -0.0037(6) -0.0113(5)
O2 0.1033(10) 0.0566(7) 0.0524(7) -0.0090(7) -0.0047(7) -0.0158(6)
O3 0.0921(9) 0.0538(7) 0.0401(6) -0.0125(6) 0.0002(6) -0.0070(5)
N 0.0905(13) 0.1316(17) 0.0526(11) -0.0031(12) -0.0044(9) -0.0035(10)
C1 0.0661(12) 0.0850(13) 0.0522(11) -0.0009(10) -0.0032(9) -0.0098(10)
C2 0.0623(10) 0.0609(10) 0.0463(9) -0.0006(8) -0.0026(8) -0.0110(8)
C3 0.0821(13) 0.0461(9) 0.0546(10) -0.0104(9) 0.0041(9) -0.0069(8)
C4 0.0891(13) 0.0486(9) 0.0545(10) -0.0133(9) -0.0053(9) -0.0158(8)
C5 0.0762(11) 0.0462(9) 0.0437(9) -0.0057(8) -0.0029(8) -0.0110(7)
C6 0.0863(13) 0.0622(11) 0.0519(10) -0.0237(9) -0.0039(9) -0.0116(8)
C7 0.0771(13) 0.0741(12) 0.0529(10) -0.0177(10) -0.0077(9) -0.0188(9)
C8 0.0669(11) 0.0529(10) 0.0478(9) -0.0167(8) -0.0047(8) -0.0113(7)
C9 0.0719(11) 0.0566(10) 0.0470(9) -0.0150(8) -0.0020(8) -0.0135(8)
C10 0.0579(10) 0.0577(10) 0.0491(9) -0.0170(8) -0.0003(7) -0.0145(8)
C11 0.0515(9) 0.0537(9) 0.0451(9) -0.0146(7) -0.0017(7) -0.0086(7)
C12 0.0705(11) 0.0480(9) 0.0469(9) -0.0119(8) -0.0018(8) -0.0034(7)
C13 0.0743(11) 0.0472(9) 0.0488(9) -0.0080(8) -0.0016(8) -0.0105(7)
C14 0.0547(9) 0.0538(9) 0.0436(9) -0.0114(7) -0.0013(7) -0.0084(7)
C15 0.0677(11) 0.0477(9) 0.0494(9) -0.0135(8) -0.0040(8) -0.0041(7)
C16 0.0637(10) 0.0507(9) 0.0510(9) -0.0142(8) -0.0016(8) -0.0140(7)
C17 0.0654(10) 0.0531(9) 0.0436(9) -0.0167(8) -0.0030(7) -0.0054(7)
C18 0.0649(10) 0.0548(9) 0.0474(9) -0.0147(8) -0.0023(8) -0.0107(7)
C19 0.0591(10) 0.0539(9) 0.0452(9) -0.0165(8) -0.0025(7) -0.0105(7)
C20 0.0676(11) 0.0575(10) 0.0458(9) -0.0186(8) -0.0011(8) -0.0125(7)
C21 0.0652(11) 0.0606(10) 0.0461(9) -0.0217(8) -0.0014(8) -0.0104(7)
C22 0.0865(13) 0.0759(12) 0.0466(10) -0.0293(10) -0.0016(9) -0.0105(9)
C23 0.122(2) 0.1042(17) 0.0533(12) -0.0399(15) -0.0079(12) 0.0050(11)

loop_
_atom_type_symbol
_atom_type_description
_atom_type_scat_dispersion_real
_atom_type_scat_dispersion_imag
_atom_type_scat_source
C C 0.0033 0.0016 'International Tables Vol C Tables 4.2.6.8 and 6.1.1.4'
H H 0.0000 0.0000 'International Tables Vol C Tables 4.2.6.8 and 6.1.1.4'
N N 0.0061 0.0033 'International Tables Vol C Tables 4.2.6.8 and 6.1.1.4'
O O 0.0106 0.0060 'International Tables Vol C Tables 4.2.6.8 and 6.1.1.4'
F F 0.0171 0.0103 'International Tables Vol C Tables 4.2.6.8 and 6.1.1.4'

loop_
_geom_angle_atom_site_label_1
_geom_angle_atom_site_label_2
_geom_angle_atom_site_label_3
_geom_angle
C8 O1 C5 121.53(13)
C14 O3 C17 117.63(13)
N C1 C2 178.8(2)
C3 C2 C7 118.02(16)
C3 C2 C1 120.01(18)
C7 C2 C1 121.95(18)
F1 C3 C4 119.14(17)
F1 C3 C2 118.19(16)
C4 C3 C2 122.66(18)
C3 C4 C5 117.88(17)
C3 C4 H4A 121.1
C5 C4 H4A 121.1
C4 C5 C6 121.93(16)
C4 C5 O1 115.14(15)
C6 C5 O1 122.70(17)
C5 C6 C7 118.75(18)
C5 C6 H6A 120.6
C7 C6 H6A 120.6
C6 C7 C2 120.71(17)
C6 C7 H7A 119.6
C2 C7 H7A 119.6
O2 C8 O1 122.62(15)
O2 C8 C9 128.38(16)
O1 C8 C9 109.00(14)
C10 C9 C8 122.68(16)
C10 C9 H9A 118.7
C8 C9 H9A 118.7
C9 C10 C11 126.52(16)
C9 C10 H10A 116.7
C11 C10 H10A 116.7
C16 C11 C12 117.06(15)
C16 C11 C10 120.38(15)
C12 C11 C10 122.56(14)
C13 C12 C11 121.65(15)
C13 C12 H12A 119.2
C11 C12 H12A 119.2
C12 C13 C14 120.40(16)
C12 C13 H13A 119.8
C14 C13 H13A 119.8
O3 C14 C15 125.27(14)
O3 C14 C13 115.54(14)
C15 C14 C13 119.20(15)
C16 C15 C14 119.71(15)
C16 C15 H15A 120.1
C14 C15 H15A 120.1
C15 C16 C11 121.98(15)
C15 C16 H16A 119.0
C11 C16 H16A 119.0
O3 C17 C18 109.07(13)
O3 C17 H17A 109.9
C18 C17 H17A 109.9
O3 C17 H17B 109.9
C18 C17 H17B 109.9
H17A C17 H17B 108.3
C17 C18 C19 110.88(13)
C17 C18 H18A 109.5
C19 C18 H18A 109.5
C17 C18 H18B 109.5
C19 C18 H18B 109.5
H18A C18 H18B 108.1
C20 C19 C18 114.44(14)
C20 C19 H19A 108.7
C18 C19 H19A 108.7
C20 C19 H19B 108.7
C18 C19 H19B 108.7
H19A C19 H19B 107.6
C21 C20 C19 113.06(14)
C21 C20 H20A 109.0
C19 C20 H20A 109.0
C21 C20 H20B 109.0
C19 C20 H20B 109.0
H20A C20 H20B 107.8
C22 C21 C20 114.23(15)
C22 C21 H21A 108.7
C20 C21 H21A 108.7
C22 C21 H21B 108.7
C20 C21 H21B 108.7
H21A C21 H21B 107.6
C23 C22 C21 113.39(17)
C23 C22 H22A 108.9
C21 C22 H22A 108.9
C23 C22 H22B 108.9
C21 C22 H22B 108.9
H22A C22 H22B 107.7
C22 C23 H23A 109.5
C22 C23 H23B 109.5
H23A C23 H23B 109.5
C22 C23 H23C 109.5
H23A C23 H23C 109.5
H23B C23 H23C 109.5

loop_
_geom_bond_atom_site_label_1
_geom_bond_atom_site_label_2
_geom_bond_distance
_geom_bond_publ_flag
F1 C3 1.345(2) yes
O1 C8 1.3767(19) yes
O1 C5 1.3893(19) yes
O2 C8 1.1920(19) yes
O3 C14 1.3583(19) yes
O3 C17 1.4352(18) yes
N C1 1.137(2) yes
C1 C2 1.439(2) ?
C2 C3 1.376(3) ?
C2 C7 1.386(3) ?
C3 C4 1.365(2) ?
C4 C5 1.370(2) ?
C4 H4A 0.9300 ?
C5 C6 1.377(3) ?
C6 C7 1.378(2) ?
C6 H6A 0.9300 ?
C7 H7A 0.9300 ?
C8 C9 1.451(2) ?
C9 C10 1.325(2) yes
C9 H9A 0.9300 ?
C10 C11 1.455(2) ?
C10 H10A 0.9300 ?
C11 C16 1.386(2) ?
C11 C12 1.402(2) ?
C12 C13 1.365(2) ?
C12 H12A 0.9300 ?
C13 C14 1.389(2) ?
C13 H13A 0.9300 ?
C14 C15 1.387(2) ?
C15 C16 1.382(2) ?
C15 H15A 0.9300 ?
C16 H16A 0.9300 ?
C17 C18 1.497(2) ?
C17 H17A 0.9700 ?
C17 H17B 0.9700 ?
C18 C19 1.518(2) ?
C18 H18A 0.9700 ?
C18 H18B 0.9700 ?
C19 C20 1.514(2) ?
C19 H19A 0.9700 ?
C19 H19B 0.9700 ?
C20 C21 1.514(2) ?
C20 H20A 0.9700 ?
C20 H20B 0.9700 ?
C21 C22 1.514(2) ?
C21 H21A 0.9700 ?
C21 H21B 0.9700 ?
C22 C23 1.512(3) ?
C22 H22A 0.9700 ?
C22 H22B 0.9700 ?
C23 H23A 0.9600 ?
C23 H23B 0.9600 ?
C23 H23C 0.9600 ?

loop_
_geom_torsion_atom_site_label_1
_geom_torsion_atom_site_label_2
_geom_torsion_atom_site_label_3
_geom_torsion_atom_site_label_4
_geom_torsion
N C1 C2 C3 -95(13)
N C1 C2 C7 83(13)
C7 C2 C3 F1 177.19(16)
C1 C2 C3 F1 -4.6(3)
C7 C2 C3 C4 -1.9(3)
C1 C2 C3 C4 176.31(17)
F1 C3 C4 C5 -179.22(16)
C2 C3 C4 C5 -0.1(3)
C3 C4 C5 C6 1.6(3)
C3 C4 C5 O1 -173.04(15)
C8 O1 C5 C4 -134.56(17)
C8 O1 C5 C6 50.8(2)
C4 C5 C6 C7 -1.0(3)
O1 C5 C6 C7 173.22(16)
C5 C6 C7 C2 -1.1(3)
C3 C2 C7 C6 2.5(3)
C1 C2 C7 C6 -175.69(17)
C5 O1 C8 O2 2.4(3)
C5 O1 C8 C9 -178.32(15)
O2 C8 C9 C10 -1.3(3)
O1 C8 C9 C10 179.50(16)
C8 C9 C10 C11 178.75(15)
C9 C10 C11 C16 173.74(17)
C9 C10 C11 C12 -6.5(3)
C16 C11 C12 C13 -0.1(3)
C10 C11 C12 C13 -179.86(16)
C11 C12 C13 C14 -0.7(3)
C17 O3 C14 C15 0.6(3)
C17 O3 C14 C13 -179.06(15)
C12 C13 C14 O3 -179.26(15)
C12 C13 C14 C15 1.0(3)
O3 C14 C15 C16 179.83(16)
C13 C14 C15 C16 -0.5(3)
C14 C15 C16 C11 -0.4(3)
C12 C11 C16 C15 0.7(3)
C10 C11 C16 C15 -179.59(15)
C14 O3 C17 C18 179.45(14)
O3 C17 C18 C19 179.61(13)
C17 C18 C19 C20 179.78(14)
C18 C19 C20 C21 -177.42(14)
C19 C20 C21 C22 178.36(15)
C20 C21 C22 C23 -179.49(17)

loop_
_cod_related_entry_id
_cod_related_entry_database
_cod_related_entry_code
1 ChemSpider 30654922
